data_4133215
loop_
_publ_author_name
'Hu, Bin'
'Bezpalko, Mark W.'
'Fei, Chao'
'Dickie, Diane A.'
'Foxman, Bruce M.'
'Deng, Li'

_publ_section_title
;
 Origin of and a Solution for Uneven Efficiency by Cinchona
 Alkaloid-Derived, Pseudoenantiomeric Catalysts for Asymmetric Reactions.
;
_journal_issue 42
_journal_name_full 'Journal of the American Chemical Society'
_journal_page_first 13913
_journal_page_last 13920
_journal_paper_doi 10.1021/jacs.8b09010
_journal_volume 140
_journal_year 2018
_chemical_absolute_configuration ad
_chemical_formula_moiety 'C56.91 H52.86 Br1 Cl1 N6.95 O2.55'
_chemical_formula_sum 'C56.91 H52.86 Br Cl N6.95 O2.55'
_chemical_formula_weight 990.26
_space_group_IT_number 18
_space_group_name_Hall 'P 2 2ab'
_space_group_name_H-M_alt 'P 21 21 2'
_symmetry_cell_setting orthorhombic
_symmetry_space_group_name_Hall 'P 2 2ab'
_symmetry_space_group_name_H-M 'P 21 21 2'
_atom_sites_solution_hydrogens difmap
_atom_sites_solution_primary other
_audit_creation_date 2015-08-25
_audit_creation_method CRYSTALS_ver_14.61_build_00000
_cell_angle_alpha 90
_cell_angle_beta 90
_cell_angle_gamma 90
_cell_formula_units_Z 4
_cell_length_a 35.1304(10)
_cell_length_b 11.2909(3)
_cell_length_c 12.4040(4)
_cell_measurement_reflns_used 9935
_cell_measurement_temperature 120
_cell_measurement_theta_max 26
_cell_measurement_theta_min 2
_cell_volume 4920.1(2)
_computing_cell_refinement 'Apex2 (Bruker AXS, 2006)'
_computing_data_collection 'Apex2 (Bruker AXS, 2006)'
_computing_data_reduction 'Apex2 (Bruker AXS, 2006)'
_computing_molecular_graphics 'CAMERON (Watkin et al., 1996)'
_computing_publication_material 'CRYSTALS (Betteridge et al., 2003)'
_computing_structure_refinement 'CRYSTALS (Betteridge et al., 2003)'
_computing_structure_solution 'USER DEFINED STRUCTURE SOLUTION'
_diffrn_ambient_temperature 120
_diffrn_measured_fraction_theta_full 0.999
_diffrn_measured_fraction_theta_max 0.999
_diffrn_measurement_device Area
_diffrn_measurement_device_type 'Bruker Kappa Apex2'
_diffrn_measurement_method '\f & \w scans'
_diffrn_radiation_monochromator graphite
_diffrn_radiation_type 'Mo K\a'
_diffrn_radiation_wavelength 0.71073
_diffrn_reflns_av_R_equivalents 0.089
_diffrn_reflns_limit_h_max 46
_diffrn_reflns_limit_h_min -33
_diffrn_reflns_limit_k_max 14
_diffrn_reflns_limit_k_min -14
_diffrn_reflns_limit_l_max 16
_diffrn_reflns_limit_l_min -16
_diffrn_reflns_number 58861
_diffrn_reflns_theta_full 28.063
_diffrn_reflns_theta_max 28.063
_diffrn_reflns_theta_min 1.642
_diffrn_standards_number 0
_exptl_absorpt_coefficient_mu 0.942
_exptl_absorpt_correction_T_max 0.93
_exptl_absorpt_correction_T_min 0.68
_exptl_absorpt_correction_type numerical
_exptl_absorpt_process_details
; 
 Analytical Absorption (De Meulenaer & Tompa, 1965) 
;
_exptl_crystal_colour colourless
_exptl_crystal_density_diffrn 1.337
_exptl_crystal_density_method 'not measured'
_exptl_crystal_description prism
_exptl_crystal_F_000 2061.347
_exptl_crystal_size_max 0.440
_exptl_crystal_size_mid 0.410
_exptl_crystal_size_min 0.080
_refine_diff_density_max 1.31
_refine_diff_density_min -0.74
_refine_ls_abs_structure_details 'Flack (1983), 5315 Friedel-pairs'
_refine_ls_abs_structure_Flack 0.136(15)
_refine_ls_extinction_method None
_refine_ls_goodness_of_fit_ref 1.0183
_refine_ls_hydrogen_treatment constr
_refine_ls_matrix_type full
_refine_ls_number_parameters 629
_refine_ls_number_reflns 11942
_refine_ls_number_restraints 9
_refine_ls_R_factor_all 0.0985
_refine_ls_R_factor_gt 0.0852
_refine_ls_shift/su_max 0.0019763
_refine_ls_shift/su_mean 0.0001489
_refine_ls_structure_factor_coef Fsqd
_refine_ls_weighting_details
;
 Method= Modified Sheldrick 
 w=1/[\s^2^(F^2^) + ( 0.06P)^2^ +21.81P] 
 ,where P=(max(Fo^2^,0) + 2Fc^2^)/3 
;
_refine_ls_weighting_scheme calc
_refine_ls_wR_factor_all 0.2160
_refine_ls_wR_factor_gt 0.2117
_refine_ls_wR_factor_ref 0.2160
_reflns_limit_h_max 46
_reflns_limit_h_min -46
_reflns_limit_k_max 14
_reflns_limit_k_min 0
_reflns_limit_l_max 16
_reflns_limit_l_min 0
_reflns_number_gt 9895
_reflns_number_total 11942
_reflns_threshold_expression I>2.0\s(I)
_oxford_diffrn_Wilson_B_factor 0.00
_oxford_diffrn_Wilson_scale 0.00
_oxford_refine_ls_r_factor_ref 0.0985
_oxford_refine_ls_scale 0.11246(5)
_oxford_reflns_number_all 11942
_oxford_reflns_threshold_expression_ref I>-10.0\s(I)
_oxford_structure_analysis_title 'binh_02_054_0ma in P2(1)2(1)2'
_cod_data_source_file QD-1.cif
_cod_data_source_block binh_02_054
_cod_depositor_comments
;
The following automatic conversions were performed:

data item '_atom_sites_solution_primary' value 'Other' was changed to
'other' in accordance with the
/home/saulius/struct/COD-crude-data/automatic-downloads/DataCite-retrospective/ACS/depositions/lib/dictionaries/cif_core.dic
dictionary named 'cif_core.dic' version 2.4.2 last updated on
2011-04-26.

Automatic conversion script
Id: cif_fix_values 6909 2019-04-08 15:41:33Z antanas 
;
_cod_original_sg_symbol_H-M 'P 21 21 2 '
_cod_original_formula_sum 'C56.91 H52.86 Br1 Cl1 N6.95 O2.55'
_cod_database_code 4133215

loop_
_symmetry_equiv_pos_as_xyz
x,y,z
x+1/2,-y+1/2,-z
-x+1/2,y+1/2,-z
-x,-y,z

loop_
_atom_site_label
_atom_site_type_symbol
_atom_site_fract_x
_atom_site_fract_y
_atom_site_fract_z
_atom_site_U_iso_or_equiv
_atom_site_occupancy
_atom_site_adp_type
_atom_site_refinement_flags_posn
_atom_site_refinement_flags_adp
_atom_site_refinement_flags_occupancy
_atom_site_disorder_assembly
_atom_site_disorder_group
Br1 Br 0.53468(4) 0.7537(2) 1.22732(12) 0.0374 0.505(4) Uani . . P 1 2
Br11 Br 0.53539(4) 0.8252(2) 1.25278(12) 0.0362 0.495(4) Uani . . P 1 1
Cl1 Cl 0.74902(4) 0.53925(11) 0.66625(10) 0.0259 1.0000 Uani . . . . .
O1 O 0.5755(2) 0.4010(8) 1.2754(7) 0.036(2) 0.547(8) Uiso . . P 2 1
O2 O 0.65783(9) 0.7271(3) 0.9290(3) 0.0182 1.0000 Uani . . . . .
O3 O 0.5460(4) 0.0264(11) 1.2978(10) 0.077(4) 0.547(8) Uiso . . P 2 1
O11 O 0.5643(2) 0.4448(8) 1.3053(7) 0.024(2) 0.453(8) Uiso . . P 2 2
N1 N 0.57427(10) 0.8086(3) 0.9325(3) 0.0169 1.0000 Uani . . . . .
N2 N 0.70087(12) 0.6890(4) 1.3140(4) 0.0223 1.0000 Uani . . . . .
N3 N 0.67508(10) 0.5323(4) 0.9540(3) 0.0155 1.0000 Uani . . . . .
N4 N 0.71803(11) 0.4399(4) 0.8332(4) 0.0182 1.0000 Uani . . . . .
N5 N 0.65763(18) 0.4009(6) 0.6404(5) 0.0495 1.0000 Uani . . . . .
N6 N 0.8471(2) 0.5444(11) 0.6385(9) 0.1141 1.0000 Uani . U . . .
N7 N 0.5000 1.0000 0.7281(7) 0.0434 1.0000 Uani S T . . .
N8 N 0.5876(4) 0.2011(14) 1.4811(13) 0.058(4) 0.453(8) Uiso . . P 2 2
C1 C 0.54173(13) 0.8875(4) 0.9685(5) 0.0213 1.0000 Uani . . . . .
C2 C 0.55684(15) 1.0080(4) 1.0066(5) 0.0265 1.0000 Uani . . . . .
C3 C 0.59745(14) 1.0232(4) 0.9657(5) 0.0294 1.0000 Uani . . . . .
C4 C 0.59707(15) 0.9973(5) 0.8433(5) 0.0284 1.0000 Uani . . . . .
C5 C 0.59001(13) 0.8627(4) 0.8293(4) 0.0193 1.0000 Uani . . . . .
C6 C 0.62288(13) 0.9346(4) 1.0235(5) 0.0207 1.0000 Uani . . . . .
C7 C 0.60397(13) 0.8128(4) 1.0234(4) 0.0169 1.0000 Uani . . . . .
C8 C 0.63311(13) 0.7118(4) 1.0223(4) 0.0175 1.0000 Uani . . . . .
C9 C 0.63276(18) 1.0309(5) 0.7845(6) 0.0421 1.0000 Uani . . . . .
C10 C 0.6321(3) 1.0979(7) 0.6982(8) 0.0700 1.0000 Uani . . . . .
C11 C 0.55988(13) 0.6811(4) 0.9149(4) 0.0202 1.0000 Uani . . . . .
C12 C 0.52790(13) 0.6692(4) 0.8365(4) 0.0199 1.0000 Uani . . . . .
C13 C 0.53676(16) 0.6540(4) 0.7238(4) 0.0248 1.0000 Uani . . . . .
C14 C 0.57495(18) 0.6351(6) 0.6843(5) 0.0345 1.0000 Uani . . . . .
C15 C 0.5823(2) 0.6251(6) 0.5785(6) 0.0486 1.0000 Uani . . . . .
C16 C 0.5531(3) 0.6345(7) 0.5038(6) 0.0590 1.0000 Uani . . . . .
C17 C 0.5173(3) 0.6478(8) 0.5353(6) 0.0570 1.0000 Uani . . . . .
C18 C 0.50691(18) 0.6525(6) 0.6477(5) 0.0349 1.0000 Uani . . . . .
C19 C 0.46991(18) 0.6560(6) 0.6803(5) 0.0386 1.0000 Uani . . . . .
C20 C 0.45988(15) 0.6575(5) 0.7904(5) 0.0271 1.0000 Uani . . . . .
C21 C 0.42116(17) 0.6478(5) 0.8238(6) 0.0393 1.0000 Uani . . . . .
C22 C 0.41209(16) 0.6488(5) 0.9286(6) 0.0396 1.0000 Uani . . . . .
C23 C 0.44098(16) 0.6570(5) 1.0086(6) 0.0341 1.0000 Uani . . . . .
C24 C 0.47810(15) 0.6652(5) 0.9783(5) 0.0252 1.0000 Uani . . . . .
C25 C 0.48961(14) 0.6653(4) 0.8691(4) 0.0215 1.0000 Uani . . . . .
C26 C 0.65565(13) 0.7082(4) 1.1250(4) 0.0184 1.0000 Uani . . . . .
C27 C 0.68847(14) 0.7712(5) 1.1381(5) 0.0245 1.0000 Uani . . . . .
C28 C 0.70915(14) 0.7603(5) 1.2334(4) 0.0235 1.0000 Uani . . . . .
C29 C 0.66891(14) 0.6207(4) 1.3015(4) 0.0192 1.0000 Uani . . . . .
C30 C 0.66079(17) 0.5385(5) 1.3828(5) 0.0288 1.0000 Uani . . . . .
C31 C 0.6288(2) 0.4691(6) 1.3779(5) 0.0396 1.0000 Uani . . . . .
C32 C 0.6029(2) 0.4846(8) 1.2910(5) 0.0549 1.0000 Uani . . . . .
C33 C 0.64415(13) 0.6302(4) 1.2106(4) 0.0186 1.0000 Uani . . . . .
C34 C 0.61080(16) 0.5612(6) 1.2093(5) 0.0313 1.0000 Uani . . . . .
C35 C 0.5695(4) 0.3098(12) 1.3498(11) 0.046(3) 0.547(8) Uiso . . P 2 1
C36 C 0.67843(13) 0.6311(4) 0.8979(4) 0.0150 1.0000 Uani . . . . .
C37 C 0.69593(12) 0.4400(4) 0.9206(4) 0.0132 1.0000 Uani . . . . .
C38 C 0.71980(13) 0.5410(4) 0.7790(4) 0.0170 1.0000 Uani . . . . .
C39 C 0.70149(13) 0.6449(4) 0.8077(4) 0.0147 1.0000 Uani . . . . .
C40 C 0.70777(12) 0.7594(4) 0.7509(4) 0.0162 1.0000 Uani . . . . .
C41 C 0.69650(14) 0.7770(5) 0.6450(5) 0.0272 1.0000 Uani . . . . .
C42 C 0.70669(18) 0.8816(6) 0.5919(5) 0.0380 1.0000 Uani . . . . .
C43 C 0.72820(17) 0.9661(6) 0.6432(6) 0.0410 1.0000 Uani . . . . .
C44 C 0.73870(15) 0.9485(5) 0.7482(5) 0.0324 1.0000 Uani . . . . .
C45 C 0.72840(13) 0.8470(4) 0.8030(4) 0.0205 1.0000 Uani . . . . .
C46 C 0.69420(12) 0.3306(4) 0.9870(4) 0.0154 1.0000 Uani . . . . .
C47 C 0.67790(14) 0.3331(5) 1.0887(4) 0.0227 1.0000 Uani . . . . .
C48 C 0.67745(14) 0.2308(5) 1.1517(4) 0.0240 1.0000 Uani . . . . .
C49 C 0.69312(15) 0.1280(5) 1.1128(4) 0.0237 1.0000 Uani . . . . .
C50 C 0.70895(15) 0.1251(5) 1.0114(5) 0.0258 1.0000 Uani . . . . .
C51 C 0.70939(14) 0.2255(5) 0.9475(4) 0.0238 1.0000 Uani . . . . .
C52 C 0.7029(3) 0.2769(7) 0.5245(8) 0.0725 1.0000 Uani . . . . .
C53 C 0.6771(2) 0.3442(7) 0.5879(6) 0.0461 1.0000 Uani . . . . .
C54 C 0.8646(2) 0.4745(13) 0.6093(9) 0.0995 1.0000 Uani . U . . .
C55 C 0.8866(3) 0.3783(8) 0.5687(12) 0.0882 1.0000 Uani . . . . .
C56 C 0.5000 1.0000 0.6441(10) 0.0442 1.0000 Uani S T . . .
C57 C 0.5000 1.0000 0.5264(11) 0.1130 1.0000 Uani S T . . .
C58 C 0.5776(4) 0.1819(13) 1.3974(11) 0.033(3) 0.453(8) Uiso . U P 2 2
C59 C 0.5657(4) 0.1507(14) 1.2864(12) 0.040(3) 0.453(8) Uiso . U P 2 2
C351 C 0.5309(3) 0.4874(11) 1.2453(11) 0.030(3) 0.453(8) Uiso . . P 2 2
H11 H 0.5291 0.8495 1.0289 0.0273 1.0000 Uiso R . . . .
H12 H 0.5240 0.8968 0.9078 0.0266 1.0000 Uiso R . . . .
H21 H 0.5565 1.0099 1.0847 0.0321 1.0000 Uiso R . . . .
H22 H 0.5408 1.0701 0.9792 0.0320 1.0000 Uiso R . . . .
H31 H 0.6063 1.1043 0.9795 0.0372 1.0000 Uiso R . . . .
H41 H 0.5759 1.0393 0.8112 0.0341 1.0000 Uiso R . . . .
H51 H 0.5723 0.8515 0.7704 0.0242 1.0000 Uiso R . . . .
H52 H 0.6138 0.8246 0.8128 0.0248 1.0000 Uiso R . . . .
H61 H 0.6474 0.9324 0.9884 0.0254 1.0000 Uiso R . . . .
H62 H 0.6257 0.9595 1.0989 0.0252 1.0000 Uiso R . . . .
H71 H 0.5898 0.8051 1.0901 0.0198 1.0000 Uiso R . . . .
H81 H 0.6186 0.6384 1.0129 0.0217 1.0000 Uiso R . . . .
H91 H 0.6563 1.0031 0.8101 0.0512 1.0000 Uiso R . . . .
H101 H 0.6543 1.1187 0.6639 0.0861 1.0000 Uiso R . . . .
H102 H 0.6093 1.1249 0.6707 0.0860 1.0000 Uiso R . . . .
H111 H 0.5528 0.6494 0.9852 0.0245 1.0000 Uiso R . . . .
H112 H 0.5815 0.6383 0.8870 0.0249 1.0000 Uiso R . . . .
H141 H 0.5952 0.6276 0.7349 0.0413 1.0000 Uiso R . . . .
H151 H 0.6071 0.6150 0.5552 0.0581 1.0000 Uiso R . . . .
H161 H 0.5586 0.6310 0.4307 0.0741 1.0000 Uiso R . . . .
H171 H 0.4983 0.6544 0.4835 0.0713 1.0000 Uiso R . . . .
H191 H 0.4502 0.6575 0.6287 0.0483 1.0000 Uiso R . . . .
H211 H 0.4018 0.6399 0.7728 0.0458 1.0000 Uiso R . . . .
H221 H 0.3869 0.6471 0.9493 0.0491 1.0000 Uiso R . . . .
H231 H 0.4342 0.6549 1.0805 0.0420 1.0000 Uiso R . . . .
H241 H 0.4964 0.6702 1.0312 0.0303 1.0000 Uiso R . . . .
H271 H 0.6972 0.8228 1.0837 0.0307 1.0000 Uiso R . . . .
H281 H 0.7311 0.8061 1.2390 0.0287 1.0000 Uiso R . . . .
H301 H 0.6768 0.5314 1.4419 0.0356 1.0000 Uiso R . . . .
H311 H 0.6248 0.4134 1.4306 0.0487 1.0000 Uiso R . . . .
H341 H 0.5944 0.5691 1.1513 0.0377 1.0000 Uiso R . . . .
H351 H 0.5625 0.3421 1.4180 0.0557 0.547(8) Uiso R . P 2 1
H352 H 0.5918 0.2636 1.3575 0.0557 0.547(8) Uiso R . P 2 1
H353 H 0.5492 0.2603 1.3249 0.0557 0.547(8) Uiso R . P 2 1
H411 H 0.6824 0.7186 0.6085 0.0331 1.0000 Uiso R . . . .
H421 H 0.6985 0.8942 0.5211 0.0468 1.0000 Uiso R . . . .
H431 H 0.7350 1.0362 0.6088 0.0502 1.0000 Uiso R . . . .
H441 H 0.7533 1.0058 0.7847 0.0406 1.0000 Uiso R . . . .
H451 H 0.7351 0.8387 0.8756 0.0255 1.0000 Uiso R . . . .
H471 H 0.6674 0.4025 1.1168 0.0277 1.0000 Uiso R . . . .
H481 H 0.6662 0.2305 1.2191 0.0301 1.0000 Uiso R . . . .
H491 H 0.6935 0.0606 1.1563 0.0288 1.0000 Uiso R . . . .
H501 H 0.7199 0.0538 0.9863 0.0309 1.0000 Uiso R . . . .
H511 H 0.7196 0.2247 0.8790 0.0290 1.0000 Uiso R . . . .
H521 H 0.6901 0.2070 0.4989 0.1109 1.0000 Uiso R . . . .
H522 H 0.7107 0.3246 0.4642 0.1112 1.0000 Uiso R . . . .
H523 H 0.7246 0.2562 0.5680 0.1109 1.0000 Uiso R . . . .
H551 H 0.9100 0.4057 0.5389 0.1037 1.0000 Uiso R . . . .
H552 H 0.8728 0.3374 0.5126 0.1037 1.0000 Uiso R . . . .
H553 H 0.8920 0.3228 0.6246 0.1037 1.0000 Uiso R . . . .
H571 H 0.5172 1.0595 0.5011 0.1397 0.5000 Uiso R . . . .
H572 H 0.4750 1.0187 0.5011 0.1397 0.5000 Uiso R . . . .
H573 H 0.5075 0.9255 0.5002 0.1397 0.5000 Uiso R . . . .
H591 H 0.5869 0.1221 1.2459 0.0494 0.453(8) Uiso R . P 2 2
H592 H 0.5555 0.2184 1.2513 0.0494 0.453(8) Uiso R . P 2 2
H593 H 0.5467 0.0901 1.2887 0.0494 0.453(8) Uiso R . P 2 2
H3511 H 0.5345 0.4721 1.1705 0.0353 0.453(8) Uiso R . P 2 2
H3512 H 0.5279 0.5703 1.2559 0.0353 0.453(8) Uiso R . P 2 2
H3513 H 0.5085 0.4478 1.2691 0.0353 0.453(8) Uiso R . P 2 2

loop_
_atom_site_aniso_label
_atom_site_aniso_U_11
_atom_site_aniso_U_22
_atom_site_aniso_U_33
_atom_site_aniso_U_23
_atom_site_aniso_U_13
_atom_site_aniso_U_12
Br1 0.0296(6) 0.0471(15) 0.0355(7) 0.0039(8) 0.0025(5) -0.0051(6)
Br11 0.0400(7) 0.0335(12) 0.0349(7) -0.0044(7) 0.0165(6) -0.0022(6)
Cl1 0.0300(6) 0.0252(6) 0.0225(6) 0.0015(5) 0.0155(5) 0.0055(5)
O2 0.0165(15) 0.0141(16) 0.0240(18) 0.0069(14) 0.0095(13) 0.0057(13)
N1 0.0122(17) 0.0113(19) 0.027(2) 0.0073(17) 0.0067(16) 0.0016(14)
N2 0.022(2) 0.016(2) 0.028(2) -0.0038(17) 0.0068(17) 0.0004(16)
N3 0.0127(17) 0.019(2) 0.0148(19) 0.0018(16) 0.0052(14) 0.0002(16)
N4 0.0155(18) 0.019(2) 0.020(2) 0.0026(17) 0.0033(16) 0.0022(15)
N5 0.044(3) 0.068(4) 0.037(3) 0.010(3) 0.000(3) -0.014(3)
N6 0.052(4) 0.177(8) 0.113(6) -0.097(6) -0.013(4) 0.017(5)
N7 0.056(5) 0.047(5) 0.027(4) 0.0000 0.0000 0.000(4)
C1 0.012(2) 0.013(2) 0.039(3) 0.002(2) 0.008(2) 0.0046(18)
C2 0.020(2) 0.016(2) 0.043(3) -0.001(2) 0.013(2) 0.0021(19)
C3 0.017(2) 0.012(2) 0.058(4) 0.009(2) 0.011(2) 0.0049(19)
C4 0.022(2) 0.017(2) 0.046(4) 0.014(2) 0.008(2) 0.003(2)
C5 0.017(2) 0.018(2) 0.023(3) 0.010(2) 0.0075(19) 0.0039(18)
C6 0.013(2) 0.014(2) 0.035(3) 0.001(2) 0.004(2) 0.0047(17)
C7 0.015(2) 0.015(2) 0.020(2) 0.0012(19) 0.0044(18) 0.0024(17)
C8 0.015(2) 0.013(2) 0.024(3) 0.0010(19) 0.0069(18) -0.0005(18)
C9 0.035(3) 0.026(3) 0.065(5) 0.013(3) 0.026(3) -0.005(3)
C10 0.090(6) 0.040(4) 0.081(6) 0.029(4) 0.060(5) 0.020(4)
C11 0.014(2) 0.016(2) 0.031(3) 0.003(2) 0.0032(19) 0.0006(18)
C12 0.021(2) 0.015(2) 0.024(2) 0.003(2) -0.0036(19) 0.0028(18)
C13 0.035(3) 0.020(2) 0.020(3) 0.004(2) 0.010(2) 0.001(2)
C14 0.033(3) 0.041(3) 0.030(3) 0.003(3) 0.014(2) 0.006(3)
C15 0.064(5) 0.039(4) 0.042(4) 0.000(3) 0.027(4) 0.003(3)
C16 0.095(7) 0.060(5) 0.022(4) 0.011(3) 0.025(4) 0.008(4)
C17 0.076(6) 0.060(5) 0.034(4) 0.012(4) -0.001(4) 0.009(4)
C18 0.040(3) 0.034(3) 0.031(3) 0.007(3) -0.001(3) 0.003(3)
C19 0.038(3) 0.033(3) 0.044(4) 0.004(3) -0.018(3) 0.009(3)
C20 0.019(2) 0.022(3) 0.040(3) 0.001(2) -0.001(2) 0.000(2)
C21 0.021(3) 0.032(3) 0.065(5) -0.010(3) -0.005(3) -0.003(2)
C22 0.017(3) 0.028(3) 0.074(5) -0.012(3) 0.012(3) -0.003(2)
C23 0.027(3) 0.026(3) 0.050(4) -0.011(3) 0.018(3) -0.005(2)
C24 0.023(2) 0.023(3) 0.029(3) 0.000(2) 0.007(2) 0.000(2)
C25 0.019(2) 0.017(2) 0.028(3) 0.001(2) 0.004(2) -0.0010(19)
C26 0.019(2) 0.015(2) 0.021(2) -0.0010(18) 0.0069(18) 0.0022(18)
C27 0.021(2) 0.017(2) 0.035(3) 0.003(2) 0.010(2) 0.000(2)
C28 0.018(2) 0.020(2) 0.033(3) -0.003(2) 0.005(2) -0.0012(19)
C29 0.025(2) 0.014(2) 0.019(2) -0.0038(19) 0.0014(19) -0.0031(19)
C30 0.037(3) 0.026(3) 0.023(3) 0.000(2) 0.001(2) 0.000(3)
C31 0.058(4) 0.042(4) 0.019(3) 0.007(3) -0.005(3) -0.027(3)
C32 0.064(5) 0.080(6) 0.020(3) 0.008(3) -0.003(3) -0.054(4)
C33 0.016(2) 0.016(2) 0.024(3) -0.001(2) 0.0045(18) -0.0025(18)
C34 0.029(3) 0.041(3) 0.024(3) 0.009(3) -0.003(2) -0.015(3)
C36 0.012(2) 0.015(2) 0.018(2) -0.0013(18) 0.0035(17) 0.0015(17)
C37 0.0090(18) 0.018(2) 0.012(2) 0.0012(17) 0.0011(15) -0.0008(17)
C38 0.015(2) 0.020(2) 0.016(2) 0.005(2) 0.0012(17) 0.0008(18)
C39 0.014(2) 0.020(2) 0.011(2) 0.0027(17) 0.0013(16) 0.0011(17)
C40 0.0095(18) 0.022(2) 0.017(2) 0.003(2) 0.0053(16) 0.0008(17)
C41 0.023(2) 0.029(3) 0.030(3) 0.010(2) -0.002(2) -0.004(2)
C42 0.037(3) 0.051(4) 0.026(3) 0.025(3) 0.006(2) 0.000(3)
C43 0.034(3) 0.023(3) 0.066(5) 0.016(3) 0.018(3) 0.000(3)
C44 0.027(3) 0.023(3) 0.047(4) 0.004(3) 0.009(3) -0.007(2)
C45 0.018(2) 0.021(2) 0.023(3) 0.001(2) 0.0023(18) -0.0044(19)
C46 0.0078(18) 0.019(2) 0.020(2) 0.0045(19) -0.0012(16) -0.0018(17)
C47 0.020(2) 0.021(2) 0.027(3) 0.006(2) -0.001(2) 0.005(2)
C48 0.025(2) 0.024(3) 0.023(3) 0.009(2) -0.001(2) -0.002(2)
C49 0.023(2) 0.021(2) 0.027(3) 0.006(2) -0.007(2) -0.005(2)
C50 0.026(3) 0.017(2) 0.034(3) 0.002(2) 0.003(2) 0.000(2)
C51 0.023(2) 0.023(3) 0.025(3) 0.006(2) 0.006(2) 0.006(2)
C52 0.088(6) 0.036(4) 0.093(7) 0.023(4) 0.033(6) 0.002(4)
C53 0.047(4) 0.042(4) 0.050(4) 0.021(4) -0.006(3) -0.020(3)
C54 0.036(4) 0.166(9) 0.096(6) -0.090(6) -0.013(4) 0.023(5)
C55 0.052(5) 0.047(5) 0.165(12) -0.005(6) -0.013(6) 0.008(4)
C56 0.045(5) 0.042(5) 0.046(7) 0.0000 0.0000 -0.004(4)
C57 0.117(14) 0.19(2) 0.028(7) 0.0000 0.0000 -0.002(14)

loop_
_atom_type_symbol
_atom_type_scat_dispersion_real
_atom_type_scat_dispersion_imag
_atom_type_scat_Cromer_Mann_a1
_atom_type_scat_Cromer_Mann_b1
_atom_type_scat_Cromer_Mann_a2
_atom_type_scat_Cromer_Mann_b2
_atom_type_scat_Cromer_Mann_a3
_atom_type_scat_Cromer_Mann_b3
_atom_type_scat_Cromer_Mann_a4
_atom_type_scat_Cromer_Mann_b4
_atom_type_scat_Cromer_Mann_c
_atom_type_scat_source
C 0.0033 0.0016 2.3100 20.8439 1.0200 10.2075 1.5886 0.5687 0.8650 51.6512 0.2156 'International Tables Vol C 4.2.6.8 and 6.1.1.4'
H 0.0000 0.0000 0.4930 10.5109 0.3229 26.1257 0.1402 3.1424 0.0408 57.7998 0.0030 'International Tables Vol C 4.2.6.8 and 6.1.1.4'
N 0.0061 0.0033 12.2126 0.0057 3.1322 9.8933 2.0125 28.9975 1.1663 0.5826 -11.5290 'International Tables Vol C 4.2.6.8 and 6.1.1.4'
O 0.0106 0.0060 3.0485 13.2771 2.2868 5.7011 1.5463 0.3239 0.8670 32.9089 0.2508 'International Tables Vol C 4.2.6.8 and 6.1.1.4'
Cl 0.1484 0.1585 11.4604 0.0104 7.1964 1.1662 6.2556 18.5194 1.6455 47.7784 -9.5574 'International Tables Vol C 4.2.6.8 and 6.1.1.4'
Br -0.2901 2.4595 17.1789 2.1723 5.2358 16.5796 5.6377 0.2609 3.9851 41.4328 2.9557 'International Tables Vol C 4.2.6.8 and 6.1.1.4'

loop_
_geom_angle_atom_site_label_1
_geom_angle_site_symmetry_1
_geom_angle_atom_site_label_2
_geom_angle_atom_site_label_3
_geom_angle_site_symmetry_3
_geom_angle
_geom_angle_publ_flag
C32 . O1 C35 . 121.6(9) yes
C8 . O2 C36 . 116.7(4) yes
C32 . O11 C351 . 125.9(8) yes
C1 . N1 C5 . 106.6(4) yes
C1 . N1 C7 . 106.1(4) yes
C5 . N1 C7 . 111.0(3) yes
C1 . N1 C11 . 110.1(3) yes
C5 . N1 C11 . 112.0(4) yes
C7 . N1 C11 . 110.8(3) yes
C28 . N2 C29 . 116.0(5) yes
C36 . N3 C37 . 116.5(4) yes
C37 . N4 C38 . 116.0(4) yes
N1 . C1 C2 . 110.5(4) yes
N1 . C1 H11 . 108.2 no
C2 . C1 H11 . 108.2 no
N1 . C1 H12 . 108.3 no
C2 . C1 H12 . 111.1 no
H11 . C1 H12 . 110.4 no
C1 . C2 C3 . 108.7(4) yes
C1 . C2 H21 . 108.9 no
C3 . C2 H21 . 110.0 no
C1 . C2 H22 . 109.5 no
C3 . C2 H22 . 110.4 no
H21 . C2 H22 . 109.3 no
C2 . C3 C4 . 107.3(5) yes
C2 . C3 C6 . 108.6(4) yes
C4 . C3 C6 . 110.1(4) yes
C2 . C3 H31 . 110.0 no
C4 . C3 H31 . 110.5 no
C6 . C3 H31 . 110.2 no
C3 . C4 C5 . 107.2(4) yes
C3 . C4 C9 . 115.0(5) yes
C5 . C4 C9 . 109.1(5) yes
C3 . C4 H41 . 108.5 no
C5 . C4 H41 . 108.1 no
C9 . C4 H41 . 108.7 no
C4 . C5 N1 . 111.0(4) yes
C4 . C5 H51 . 108.4 no
N1 . C5 H51 . 110.4 no
C4 . C5 H52 . 108.8 no
N1 . C5 H52 . 108.4 no
H51 . C5 H52 . 109.9 no
C3 . C6 C7 . 109.7(4) yes
C3 . C6 H61 . 109.2 no
C7 . C6 H61 . 111.4 no
C3 . C6 H62 . 108.7 no
C7 . C6 H62 . 107.7 no
H61 . C6 H62 . 110.2 no
N1 . C7 C6 . 108.9(4) yes
N1 . C7 C8 . 115.1(4) yes
C6 . C7 C8 . 112.3(4) yes
N1 . C7 H71 . 106.0 no
C6 . C7 H71 . 107.6 no
C8 . C7 H71 . 106.5 no
C7 . C8 O2 . 108.5(4) yes
C7 . C8 C26 . 111.4(4) yes
O2 . C8 C26 . 111.3(4) yes
C7 . C8 H81 . 106.4 no
O2 . C8 H81 . 108.4 no
C26 . C8 H81 . 110.6 no
C4 . C9 C10 . 121.9(7) yes
C4 . C9 H91 . 119.2 no
C10 . C9 H91 . 119.0 no
C9 . C10 H101 . 120.7 no
C9 . C10 H102 . 120.5 no
H101 . C10 H102 . 118.8 no
N1 . C11 C12 . 115.0(4) yes
N1 . C11 H111 . 107.4 no
C12 . C11 H111 . 110.9 no
N1 . C11 H112 . 105.1 no
C12 . C11 H112 . 108.3 no
H111 . C11 H112 . 109.8 no
C11 . C12 C13 . 118.7(4) yes
C11 . C12 C25 . 122.4(5) yes
C13 . C12 C25 . 118.8(5) yes
C12 . C13 C14 . 123.1(5) yes
C12 . C13 C18 . 119.3(5) yes
C14 . C13 C18 . 117.5(5) yes
C13 . C14 C15 . 121.5(7) yes
C13 . C14 H141 . 119.0 no
C15 . C14 H141 . 119.5 no
C14 . C15 C16 . 120.3(7) yes
C14 . C15 H151 . 119.9 no
C16 . C15 H151 . 119.8 no
C15 . C16 C17 . 120.9(7) yes
C15 . C16 H161 . 119.7 no
C17 . C16 H161 . 119.4 no
C16 . C17 C18 . 121.9(8) yes
C16 . C17 H171 . 119.2 no
C18 . C17 H171 . 118.9 no
C17 . C18 C13 . 117.3(6) yes
C17 . C18 C19 . 122.0(6) yes
C13 . C18 C19 . 120.7(6) yes
C18 . C19 C20 . 121.8(6) yes
C18 . C19 H191 . 120.0 no
C20 . C19 H191 . 118.2 no
C19 . C20 C21 . 121.3(6) yes
C19 . C20 C25 . 118.6(5) yes
C21 . C20 C25 . 120.1(5) yes
C20 . C21 C22 . 120.6(6) yes
C20 . C21 H211 . 120.4 no
C22 . C21 H211 . 119.0 no
C21 . C22 C23 . 120.5(5) yes
C21 . C22 H221 . 120.0 no
C23 . C22 H221 . 119.5 no
C22 . C23 C24 . 119.8(6) yes
C22 . C23 H231 . 119.3 no
C24 . C23 H231 . 121.0 no
C23 . C24 C25 . 122.6(6) yes
C23 . C24 H241 . 118.6 no
C25 . C24 H241 . 118.8 no
C20 . C25 C24 . 116.4(5) yes
C20 . C25 C12 . 120.3(5) yes
C24 . C25 C12 . 123.3(5) yes
C8 . C26 C27 . 122.2(5) yes
C8 . C26 C33 . 119.7(4) yes
C27 . C26 C33 . 118.0(5) yes
C26 . C27 C28 . 119.7(5) yes
C26 . C27 H271 . 120.8 no
C28 . C27 H271 . 119.4 no
C27 . C28 N2 . 125.7(5) yes
C27 . C28 H281 . 116.6 no
N2 . C28 H281 . 117.7 no
N2 . C29 C30 . 117.2(5) yes
N2 . C29 C33 . 123.1(5) yes
C30 . C29 C33 . 119.6(5) yes
C29 . C30 C31 . 120.9(5) yes
C29 . C30 H301 . 120.2 no
C31 . C30 H301 . 118.9 no
C30 . C31 C32 . 119.3(6) yes
C30 . C31 H311 . 119.0 no
C32 . C31 H311 . 121.8 no
C31 . C32 O1 . 118.4(7) yes
C31 . C32 C34 . 120.7(6) yes
O1 . C32 C34 . 118.6(6) yes
O11 . C32 C31 . 118.1(6) yes
O11 . C32 C34 . 118.9(7) yes
C31 . C32 C34 . 120.7(6) yes
C26 . C33 C29 . 117.3(4) yes
C26 . C33 C34 . 124.4(5) yes
C29 . C33 C34 . 118.3(5) yes
C33 . C34 C32 . 120.9(5) yes
C33 . C34 H341 . 118.3 no
C32 . C34 H341 . 120.8 no
O1 . C35 H351 . 110.0 no
O1 . C35 H352 . 110.3 no
H351 . C35 H352 . 109.4 no
O1 . C35 H353 . 109.2 no
H351 . C35 H353 . 108.7 no
H352 . C35 H353 . 109.2 no
O2 . C36 N3 . 118.5(4) yes
O2 . C36 C39 . 116.7(4) yes
N3 . C36 C39 . 124.8(4) yes
N3 . C37 N4 . 124.8(4) yes
N3 . C37 C46 . 117.0(4) yes
N4 . C37 C46 . 118.3(4) yes
Cl1 . C38 N4 . 115.3(4) yes
Cl1 . C38 C39 . 119.5(4) yes
N4 . C38 C39 . 125.2(4) yes
C36 . C39 C38 . 112.5(4) yes
C36 . C39 C40 . 124.3(4) yes
C38 . C39 C40 . 123.0(4) yes
C39 . C40 C41 . 122.0(5) yes
C39 . C40 C45 . 118.5(4) yes
C41 . C40 C45 . 119.3(5) yes
C40 . C41 C42 . 119.6(5) yes
C40 . C41 H411 . 120.4 no
C42 . C41 H411 . 120.0 no
C41 . C42 C43 . 120.6(6) yes
C41 . C42 H421 . 119.5 no
C43 . C42 H421 . 119.9 no
C42 . C43 C44 . 119.3(6) yes
C42 . C43 H431 . 121.3 no
C44 . C43 H431 . 119.4 no
C43 . C44 C45 . 121.2(6) yes
C43 . C44 H441 . 120.4 no
C45 . C44 H441 . 118.4 no
C40 . C45 C44 . 120.0(5) yes
C40 . C45 H451 . 120.6 no
C44 . C45 H451 . 119.4 no
C37 . C46 C47 . 120.3(4) yes
C37 . C46 C51 . 119.9(4) yes
C47 . C46 C51 . 119.8(5) yes
C46 . C47 C48 . 119.8(5) yes
C46 . C47 H471 . 121.4 no
C48 . C47 H471 . 118.8 no
C47 . C48 C49 . 120.0(5) yes
C47 . C48 H481 . 120.9 no
C49 . C48 H481 . 119.1 no
C48 . C49 C50 . 120.2(5) yes
C48 . C49 H491 . 119.5 no
C50 . C49 H491 . 120.2 no
C49 . C50 C51 . 120.6(5) yes
C49 . C50 H501 . 119.1 no
C51 . C50 H501 . 120.3 no
C46 . C51 C50 . 119.6(5) yes
C46 . C51 H511 . 118.8 no
C50 . C51 H511 . 121.6 no
C53 . C52 H521 . 108.8 no
C53 . C52 H522 . 108.2 no
H521 . C52 H522 . 109.7 no
C53 . C52 H523 . 108.9 no
H521 . C52 H523 . 110.8 no
H522 . C52 H523 . 110.5 no
C52 . C53 N5 . 177.1(8) yes
N6 . C54 C55 . 177.4(11) yes
C54 . C55 H551 . 111.0 no
C54 . C55 H552 . 110.3 no
H551 . C55 H552 . 108.0 no
C54 . C55 H553 . 110.6 no
H551 . C55 H553 . 109.0 no
H552 . C55 H553 . 108.0 no
N7 . C56 C57 . 179.992 yes
C56 . C57 H571 4_675 109.1 no
C56 . C57 H572 4_675 109.1 no
H571 4_675 C57 H572 4_675 108.5 no
C56 . C57 H573 4_675 110.2 no
H571 4_675 C57 H573 4_675 109.9 no
H572 4_675 C57 H573 4_675 109.9 no
C56 . C57 H571 . 109.1 no
H571 4_675 C57 H571 . 141.8 no
H572 4_675 C57 H571 . 57.8 no
H573 4_675 C57 H571 . 55.5 no
C56 . C57 H572 . 109.1 no
H571 4_675 C57 H572 . 57.8 no
H572 4_675 C57 H572 . 141.8 no
H573 4_675 C57 H572 . 55.5 no
H571 . C57 H572 . 108.5 no
C56 . C57 H573 . 110.2 no
H571 4_675 C57 H573 . 55.5 no
H572 4_675 C57 H573 . 55.5 no
H573 4_675 C57 H573 . 139.7 no
H571 . C57 H573 . 109.9 no
H572 . C57 H573 . 109.9 no
N8 . C58 C59 . 177.0(16) yes
C58 . C59 H591 . 110.4 no
C58 . C59 H592 . 110.0 no
H591 . C59 H592 . 109.0 no
C58 . C59 H593 . 109.9 no
H591 . C59 H593 . 108.6 no
H592 . C59 H593 . 108.9 no
O11 . C351 H3511 . 109.2 no
O11 . C351 H3512 . 110.0 no
H3511 . C351 H3512 . 109.1 no
O11 . C351 H3513 . 110.4 no
H3511 . C351 H3513 . 109.0 no
H3512 . C351 H3513 . 109.1 no

loop_
_geom_bond_atom_site_label_1
_geom_bond_atom_site_label_2
_geom_bond_site_symmetry_2
_geom_bond_distance
_geom_bond_publ_flag
Cl1 C38 . 1.735(5) yes
O1 C32 . 1.361(10) yes
O1 C35 . 1.400(15) yes
O2 C8 . 1.457(5) yes
O2 C36 . 1.359(5) yes
O11 C32 . 1.438(11) yes
O11 C351 . 1.469(14) yes
N1 C1 . 1.517(6) yes
N1 C5 . 1.522(6) yes
N1 C7 . 1.537(6) yes
N1 C11 . 1.542(6) yes
N2 C28 . 1.317(7) yes
N2 C29 . 1.371(6) yes
N3 C36 . 1.320(6) yes
N3 C37 . 1.339(6) yes
N4 C37 . 1.334(6) yes
N4 C38 . 1.327(6) yes
N5 C53 . 1.140(10) yes
N6 C54 . 1.064(13) yes
N7 C56 . 1.043(13) yes
N8 C58 . 1.118(19) yes
C1 C2 . 1.535(7) yes
C1 H11 . 0.971 no
C1 H12 . 0.982 no
C2 C3 . 1.524(7) yes
C2 H21 . 0.968 no
C2 H22 . 0.962 no
C3 C4 . 1.547(9) yes
C3 C6 . 1.521(7) yes
C3 H31 . 0.982 no
C4 C5 . 1.550(7) yes
C4 C9 . 1.499(7) yes
C4 H41 . 0.969 no
C5 H51 . 0.969 no
C5 H52 . 0.963 no
C6 C7 . 1.528(6) yes
C6 H61 . 0.967 no
C6 H62 . 0.982 no
C7 C8 . 1.532(6) yes
C7 H71 . 0.968 no
C8 C26 . 1.500(7) yes
C8 H81 . 0.980 no
C9 C10 . 1.311(10) yes
C9 H91 . 0.938 no
C10 H101 . 0.919 no
C10 H102 . 0.924 no
C11 C12 . 1.491(7) yes
C11 H111 . 0.976 no
C11 H112 . 0.965 no
C12 C13 . 1.443(7) yes
C12 C25 . 1.405(7) yes
C13 C14 . 1.444(8) yes
C13 C18 . 1.411(8) yes
C14 C15 . 1.342(9) yes
C14 H141 . 0.954 no
C15 C16 . 1.387(12) yes
C15 H151 . 0.924 no
C16 C17 . 1.325(12) yes
C16 H161 . 0.928 no
C17 C18 . 1.442(10) yes
C17 H171 . 0.929 no
C18 C19 . 1.362(9) yes
C19 C20 . 1.411(9) yes
C19 H191 . 0.942 no
C20 C21 . 1.426(8) yes
C20 C25 . 1.432(7) yes
C21 C22 . 1.338(11) yes
C21 H211 . 0.933 no
C22 C23 . 1.422(10) yes
C22 H221 . 0.923 no
C23 C24 . 1.360(7) yes
C23 H231 . 0.923 no
C24 C25 . 1.414(7) yes
C24 H241 . 0.921 no
C26 C27 . 1.365(7) yes
C26 C33 . 1.437(7) yes
C27 C28 . 1.393(8) yes
C27 H271 . 0.943 no
C28 H281 . 0.931 no
C29 C30 . 1.400(8) yes
C29 C33 . 1.427(7) yes
C30 C31 . 1.372(8) yes
C30 H301 . 0.927 no
C31 C32 . 1.421(9) yes
C31 H311 . 0.918 no
C32 C34 . 1.361(8) yes
C32 C34 . 1.361(8) yes
C33 C34 . 1.407(7) yes
C34 H341 . 0.926 no
C35 H351 . 0.953 no
C35 H352 . 0.947 no
C35 H353 . 0.956 no
C36 C39 . 1.390(6) yes
C37 C46 . 1.486(6) yes
C38 C39 . 1.384(7) yes
C39 C40 . 1.489(6) yes
C40 C41 . 1.386(7) yes
C40 C45 . 1.386(7) yes
C41 C42 . 1.398(8) yes
C41 H411 . 0.940 no
C42 C43 . 1.374(10) yes
C42 H421 . 0.935 no
C43 C44 . 1.368(10) yes
C43 H431 . 0.932 no
C44 C45 . 1.381(7) yes
C44 H441 . 0.941 no
C45 H451 . 0.936 no
C46 C47 . 1.386(7) yes
C46 C51 . 1.390(7) yes
C47 C48 . 1.395(7) yes
C47 H471 . 0.933 no
C48 C49 . 1.371(8) yes
C48 H481 . 0.925 no
C49 C50 . 1.376(8) yes
C49 H491 . 0.932 no
C50 C51 . 1.383(7) yes
C50 H501 . 0.946 no
C51 H511 . 0.922 no
C52 C53 . 1.421(12) yes
C52 H521 . 0.962 no
C52 H522 . 0.960 no
C52 H523 . 0.963 no
C54 C55 . 1.425(14) yes
C55 H551 . 0.953 no
C55 H552 . 0.965 no
C55 H553 . 0.953 no
C56 C57 . 1.460(17) yes
C57 H571 4_675 0.956 no
C57 H572 4_675 0.956 no
C57 H573 4_675 0.939 no
C57 H571 . 0.956 no
C57 H572 . 0.956 no
C57 H573 . 0.939 no
C58 C59 . 1.48(2) yes
C59 H591 . 0.955 no
C59 H592 . 0.951 no
C59 H593 . 0.956 no
C351 H3511 . 0.953 no
C351 H3512 . 0.951 no
C351 H3513 . 0.953 no
